data_7238789
loop_
_publ_author_name
'Mirjafari, Arsalan'
'Pham, Lam N.'
'McCabe, John R.'
'Mobarrez, Niloufar'
'Salter, E. Alan'
'Wierzbicki, Andrzej'
'West, Kevin N.'
'Sykora, Richard E.'
'Davis, James H.'

_publ_section_title
;
 Building a bridge between aprotic and protic ionic liquids
;
_journal_issue 2
_journal_name_full 'RSC Adv.'
_journal_page_first 337
_journal_paper_doi 10.1039/C2RA22752E
_journal_volume 3
_journal_year 2013
_chemical_formula_moiety
;
2(C2 F6 N O4 S2), C8 H20 N2
;
_chemical_formula_sum 'C12 H20 F12 N4 O8 S4'
_chemical_formula_weight 704.56
_space_group_IT_number 14
_space_group_name_Hall '-P 2ybc'
_space_group_name_H-M_alt 'P 1 21/c 1'
_symmetry_cell_setting monoclinic
_symmetry_space_group_name_Hall '-P 2ybc'
_symmetry_space_group_name_H-M 'P 1 21/c 1'
_atom_sites_solution_hydrogens geom
_atom_sites_solution_primary direct
_atom_sites_solution_secondary difmap
_audit_creation_method SHELXL-97
_cell_angle_alpha 90.00
_cell_angle_beta 98.350(4)
_cell_angle_gamma 90.00
_cell_formula_units_Z 4
_cell_length_a 12.1683(6)
_cell_length_b 13.3609(4)
_cell_length_c 16.6212(8)
_cell_measurement_reflns_used 4307
_cell_measurement_temperature 290(2)
_cell_measurement_theta_max 25.2946
_cell_measurement_theta_min 3.1730
_cell_volume 2673.6(2)
_computing_cell_refinement
;
CrysAlisPro, Agilent Technologies
;
_computing_data_collection
;
CrysAlisPro, Agilent Technologies
;
_computing_data_reduction
;
CrysAlisPro, Agilent Technologies
;
_computing_structure_refinement 'SHELXL-97 (Sheldrick, 1997)'
_computing_structure_solution 'SHELXS-97 (Sheldrick, 1990)'
_diffrn_ambient_temperature 290(2)
_diffrn_detector_area_resol_mean 16.0514
_diffrn_measured_fraction_theta_full 0.998
_diffrn_measured_fraction_theta_max 0.998
_diffrn_measurement_device_type 'Xcalibur, Eos'
_diffrn_measurement_method '\w scans'
_diffrn_radiation_monochromator graphite
_diffrn_radiation_source 'fine-focus sealed tube'
_diffrn_radiation_type MoK\a
_diffrn_radiation_wavelength 0.71073
_diffrn_reflns_av_R_equivalents 0.0301
_diffrn_reflns_av_sigmaI/netI 0.0308
_diffrn_reflns_limit_h_max 14
_diffrn_reflns_limit_h_min -14
_diffrn_reflns_limit_k_max 16
_diffrn_reflns_limit_k_min -16
_diffrn_reflns_limit_l_max 20
_diffrn_reflns_limit_l_min -19
_diffrn_reflns_number 19628
_diffrn_reflns_theta_full 25.35
_diffrn_reflns_theta_max 25.35
_diffrn_reflns_theta_min 3.18
_exptl_absorpt_coefficient_mu 0.484
_exptl_absorpt_correction_T_max 1.00000
_exptl_absorpt_correction_T_min 0.91644
_exptl_absorpt_correction_type multi-scan
_exptl_absorpt_process_details
;
CrysAlisPro, Agilent Technologies,
Version 1.171.35.19 (release 27-10-2011 CrysAlis171 .NET)
(compiled Oct 27 2011,15:02:11)
Empirical absorption correction using spherical harmonics,
implemented in SCALE3 ABSPACK scaling algorithm.
;
_exptl_crystal_colour yellow
_exptl_crystal_density_diffrn 1.750
_exptl_crystal_density_method 'not measured'
_exptl_crystal_description prism
_exptl_crystal_F_000 1424
_exptl_crystal_size_max 0.188
_exptl_crystal_size_mid 0.175
_exptl_crystal_size_min 0.128
_refine_diff_density_max 0.319
_refine_diff_density_min -0.260
_refine_diff_density_rms 0.052
_refine_ls_extinction_method none
_refine_ls_goodness_of_fit_ref 1.023
_refine_ls_hydrogen_treatment constr
_refine_ls_matrix_type full
_refine_ls_number_parameters 453
_refine_ls_number_reflns 4878
_refine_ls_number_restraints 161
_refine_ls_restrained_S_all 1.028
_refine_ls_R_factor_all 0.0862
_refine_ls_R_factor_gt 0.0547
_refine_ls_shift/su_max 0.001
_refine_ls_shift/su_mean 0.000
_refine_ls_structure_factor_coef Fsqd
_refine_ls_weighting_details 'calc w=1/[\s^2^(Fo^2^)+(0.0475P)^2^+3.3588P] where P=(Fo^2^+2Fc^2^)/3'
_refine_ls_weighting_scheme calc
_refine_ls_wR_factor_gt 0.1189
_refine_ls_wR_factor_ref 0.1375
_reflns_number_gt 3352
_reflns_number_total 4878
_reflns_threshold_expression >2sigma(I)
_cod_data_source_file c2ra22752e.txt
_cod_data_source_block 2
_cod_original_sg_symbol_H-M 'P 21/c'
_cod_database_code 7238789

loop_
_symmetry_equiv_pos_as_xyz
'x, y, z'
'-x, y+1/2, -z+1/2'
'-x, -y, -z'
'x, -y-1/2, z-1/2'

loop_
_atom_site_label
_atom_site_type_symbol
_atom_site_fract_x
_atom_site_fract_y
_atom_site_fract_z
_atom_site_U_iso_or_equiv
_atom_site_adp_type
_atom_site_occupancy
_atom_site_symmetry_multiplicity
_atom_site_calc_flag
_atom_site_refinement_flags
_atom_site_disorder_assembly
_atom_site_disorder_group
C8_1 C 0.6728(9) 0.0625(9) 0.1755(8) 0.088(3) Uani 0.574(13) 1 d PU A 1
H8A_1 H 0.6204 0.0084 0.1708 0.132 Uiso 0.574(13) 1 calc PR A 1
H8B_1 H 0.6966 0.0741 0.1237 0.132 Uiso 0.574(13) 1 calc PR A 1
H8C_1 H 0.6384 0.1219 0.1926 0.132 Uiso 0.574(13) 1 calc PR A 1
N2_1 N 0.7670(19) 0.0371(18) 0.2342(12) 0.064(3) Uani 0.574(13) 1 d PU A 1
N1_1 N 0.653(2) -0.3175(15) 0.2658(11) 0.050(3) Uani 0.574(13) 1 d PU A 1
H1A_1 H 0.6761 -0.3808 0.2662 0.075 Uiso 0.574(13) 1 calc PR A 1
H1B_1 H 0.5939 -0.3099 0.2283 0.075 Uiso 0.574(13) 1 calc PR A 1
H1C_1 H 0.6360 -0.3016 0.3144 0.075 Uiso 0.574(13) 1 calc PR A 1
C1_1 C 0.748(2) -0.2479(17) 0.2458(15) 0.048(4) Uani 0.574(13) 1 d PU A 1
H1D_1 H 0.8144 -0.2572 0.2848 0.058 Uiso 0.574(13) 1 calc PR A 1
H1E_1 H 0.7650 -0.2615 0.1917 0.058 Uiso 0.574(13) 1 calc PR A 1
C2_1 C 0.7049(17) -0.1471(14) 0.2507(12) 0.045(3) Uani 0.574(13) 1 d PU A 1
H2A_1 H 0.6851 -0.1349 0.3043 0.054 Uiso 0.574(13) 1 calc PR A 1
H2B_1 H 0.6393 -0.1378 0.2107 0.054 Uiso 0.574(13) 1 calc PR A 1
C3_1 C 0.7980(14) -0.0748(13) 0.2337(7) 0.048(2) Uani 0.574(13) 1 d PU A 1
H3A_1 H 0.8626 -0.0859 0.2744 0.058 Uiso 0.574(13) 1 calc PR A 1
H3B_1 H 0.8189 -0.0912 0.1812 0.058 Uiso 0.574(13) 1 calc PR A 1
C4_1 C 0.8705(10) 0.0967(10) 0.2162(8) 0.083(3) Uani 0.574(13) 1 d PU A 1
H4A_1 H 0.9155 0.0575 0.1842 0.100 Uiso 0.574(13) 1 calc PR A 1
H4B_1 H 0.8494 0.1589 0.1881 0.100 Uiso 0.574(13) 1 calc PR A 1
C5_1 C 0.9308(10) 0.1154(9) 0.3018(8) 0.094(3) Uani 0.574(13) 1 d PU A 1
H5A_1 H 0.9533 0.1851 0.3071 0.112 Uiso 0.574(13) 1 calc PR A 1
H5B_1 H 0.9972 0.0744 0.3111 0.112 Uiso 0.574(13) 1 calc PR A 1
C6_1 C 0.8522(13) 0.0895(12) 0.3682(8) 0.095(3) Uani 0.574(13) 1 d PU A 1
H6A_1 H 0.8792 0.0319 0.4008 0.113 Uiso 0.574(13) 1 calc PR A 1
H6B_1 H 0.8447 0.1460 0.4037 0.113 Uiso 0.574(13) 1 calc PR A 1
C7_1 C 0.7510(11) 0.0682(9) 0.3175(8) 0.085(3) Uani 0.574(13) 1 d PU A 1
H7A_1 H 0.7042 0.1273 0.3138 0.102 Uiso 0.574(13) 1 calc PR A 1
H7B_1 H 0.7126 0.0153 0.3421 0.102 Uiso 0.574(13) 1 calc PR A 1
C8_2 C 0.7263(17) 0.0536(12) 0.1499(10) 0.101(5) Uani 0.426(13) 1 d PU A 2
H8A_2 H 0.6589 0.0162 0.1361 0.152 Uiso 0.426(13) 1 calc PR A 2
H8B_2 H 0.7790 0.0336 0.1152 0.152 Uiso 0.426(13) 1 calc PR A 2
H8C_2 H 0.7108 0.1238 0.1426 0.152 Uiso 0.426(13) 1 calc PR A 2
N2_2 N 0.777(2) 0.032(2) 0.2435(19) 0.066(3) Uani 0.426(13) 1 d PU A 2
N1_2 N 0.658(3) -0.328(2) 0.2461(15) 0.049(4) Uani 0.426(13) 1 d PU A 2
H1A_2 H 0.6847 -0.3894 0.2415 0.073 Uiso 0.426(13) 1 calc PR A 2
H1B_2 H 0.6033 -0.3167 0.2054 0.073 Uiso 0.426(13) 1 calc PR A 2
H1C_2 H 0.6318 -0.3225 0.2932 0.073 Uiso 0.426(13) 1 calc PR A 2
C1_2 C 0.744(3) -0.257(2) 0.243(2) 0.049(4) Uani 0.426(13) 1 d PU A 2
H1D_2 H 0.7698 -0.2635 0.1911 0.059 Uiso 0.426(13) 1 calc PR A 2
H1E_2 H 0.8051 -0.2746 0.2848 0.059 Uiso 0.426(13) 1 calc PR A 2
C2_2 C 0.714(2) -0.1407(19) 0.2555(19) 0.050(4) Uani 0.426(13) 1 d PU A 2
H2A_2 H 0.6561 -0.1204 0.2119 0.060 Uiso 0.426(13) 1 calc PR A 2
H2B_2 H 0.6842 -0.1334 0.3064 0.060 Uiso 0.426(13) 1 calc PR A 2
C3_2 C 0.8076(19) -0.0757(17) 0.2563(12) 0.059(3) Uani 0.426(13) 1 d PU A 2
H3A_2 H 0.8497 -0.0967 0.2140 0.070 Uiso 0.426(13) 1 calc PR A 2
H3B_2 H 0.8553 -0.0827 0.3080 0.070 Uiso 0.426(13) 1 calc PR A 2
C4_2 C 0.8767(13) 0.0964(12) 0.2595(11) 0.080(3) Uani 0.426(13) 1 d PU A 2
H4A_2 H 0.9398 0.0660 0.2394 0.096 Uiso 0.426(13) 1 calc PR A 2
H4B_2 H 0.8634 0.1622 0.2354 0.096 Uiso 0.426(13) 1 calc PR A 2
C5_2 C 0.8933(13) 0.1013(15) 0.3479(15) 0.095(5) Uani 0.426(13) 1 d PU A 2
H5A_2 H 0.9143 0.1684 0.3664 0.114 Uiso 0.426(13) 1 calc PR A 2
H5B_2 H 0.9509 0.0550 0.3708 0.114 Uiso 0.426(13) 1 calc PR A 2
C6_2 C 0.7677(14) 0.0686(11) 0.3758(10) 0.096(4) Uani 0.426(13) 1 d PU A 2
H6A_2 H 0.7705 0.0032 0.4014 0.116 Uiso 0.426(13) 1 calc PR A 2
H6B_2 H 0.7422 0.1178 0.4119 0.116 Uiso 0.426(13) 1 calc PR A 2
C7_2 C 0.6967(11) 0.0680(10) 0.2935(10) 0.079(3) Uani 0.426(13) 1 d PU A 2
H7A_2 H 0.6343 0.0226 0.2920 0.095 Uiso 0.426(13) 1 calc PR A 2
H7B_2 H 0.6698 0.1344 0.2775 0.095 Uiso 0.426(13) 1 calc PR A 2
S1 S 0.37354(7) 0.87072(7) 0.21286(7) 0.0558(3) Uani 1 1 d . . .
S2 S 0.17578(8) 0.91285(7) 0.27289(7) 0.0597(3) Uani 1 1 d . . .
S3 S 0.36360(9) 0.21016(9) 0.02037(6) 0.0647(3) Uani 1 1 d . . .
S4 S 0.14138(9) 0.26928(9) 0.00794(7) 0.0671(3) Uani 1 1 d . . .
C11 C 0.4290(4) 0.3276(4) -0.0009(3) 0.0852(14) Uani 1 1 d . . .
C12 C 0.0636(4) 0.1538(4) 0.0123(3) 0.0808(14) Uani 1 1 d . . .
C9 C 0.3352(4) 0.8963(4) 0.1044(3) 0.0762(13) Uani 1 1 d . . .
C10 C 0.2041(5) 0.8967(4) 0.3833(3) 0.0849(14) Uani 1 1 d . . .
N3 N 0.2584(3) 0.2423(3) 0.05796(19) 0.0644(9) Uani 1 1 d . . .
N4 N 0.2611(3) 0.8390(2) 0.2409(2) 0.0622(9) Uani 1 1 d . . .
O1 O 0.0884(3) 0.3375(3) 0.0545(3) 0.1105(13) Uani 1 1 d . . .
O2 O 0.4400(3) 0.1681(3) 0.0846(2) 0.0958(11) Uani 1 1 d . . .
O3 O 0.1405(3) 0.2876(3) -0.07574(19) 0.0973(11) Uani 1 1 d . . .
O4 O 0.3451(2) 0.1600(3) -0.05552(18) 0.0852(10) Uani 1 1 d . . .
O5 O 0.0673(2) 0.8743(2) 0.2512(2) 0.0848(10) Uani 1 1 d . . .
O6 O 0.1945(2) 1.01684(19) 0.2609(2) 0.0768(9) Uani 1 1 d . . .
O7 O 0.4425(2) 0.7839(2) 0.2149(2) 0.0722(8) Uani 1 1 d . . .
O8 O 0.4225(2) 0.96189(19) 0.24535(19) 0.0680(8) Uani 1 1 d . . .
F1 F 0.5267(3) 0.3115(3) -0.0223(2) 0.1417(15) Uani 1 1 d . . .
F2 F 0.3701(4) 0.3741(3) -0.0623(3) 0.1578(16) Uani 1 1 d . . .
F3 F 0.4429(3) 0.3870(3) 0.0609(2) 0.1295(13) Uani 1 1 d . . .
F4 F -0.0410(2) 0.1684(3) -0.0207(2) 0.1277(12) Uani 1 1 d . . .
F5 F 0.0643(3) 0.1226(3) 0.0864(2) 0.1309(13) Uani 1 1 d . . .
F6 F 0.1051(3) 0.0813(3) -0.0282(2) 0.1187(11) Uani 1 1 d . . .
F7 F 0.3065(3) 0.9219(3) 0.4103(2) 0.1357(13) Uani 1 1 d . . .
F8 F 0.1896(4) 0.8030(3) 0.4036(2) 0.1359(13) Uani 1 1 d . . .
F9 F 0.1373(3) 0.9525(3) 0.4187(2) 0.1214(12) Uani 1 1 d . . .
F10 F 0.2636(3) 0.9707(2) 0.09300(19) 0.1064(10) Uani 1 1 d . . .
F11 F 0.2882(3) 0.8168(3) 0.06615(19) 0.1123(10) Uani 1 1 d . . .
F12 F 0.4235(2) 0.9202(2) 0.07183(19) 0.1056(10) Uani 1 1 d . . .

loop_
_atom_site_aniso_label
_atom_site_aniso_U_11
_atom_site_aniso_U_22
_atom_site_aniso_U_33
_atom_site_aniso_U_23
_atom_site_aniso_U_13
_atom_site_aniso_U_12
C8_1 0.068(6) 0.060(6) 0.129(8) 0.016(6) -0.007(5) 0.020(5)
N2_1 0.068(5) 0.047(4) 0.076(5) 0.001(4) 0.011(4) -0.016(4)
N1_1 0.081(6) 0.026(5) 0.046(7) -0.007(4) 0.020(5) 0.001(4)
C1_1 0.062(7) 0.043(6) 0.039(6) 0.002(5) 0.007(5) -0.006(5)
C2_1 0.050(6) 0.043(5) 0.042(5) 0.005(4) 0.005(4) -0.012(4)
C3_1 0.046(5) 0.048(4) 0.051(4) 0.004(4) 0.007(4) -0.003(3)
C4_1 0.079(5) 0.059(4) 0.111(6) -0.002(5) 0.014(5) -0.023(4)
C5_1 0.086(6) 0.075(5) 0.115(7) -0.012(5) -0.001(5) -0.009(5)
C6_1 0.105(7) 0.079(6) 0.095(6) -0.014(5) 0.000(5) -0.006(6)
C7_1 0.100(6) 0.060(5) 0.093(5) -0.006(5) 0.010(5) -0.014(5)
C8_2 0.137(13) 0.058(7) 0.100(8) 0.013(6) -0.013(7) 0.035(9)
N2_2 0.048(5) 0.036(5) 0.111(7) -0.009(5) 0.005(5) 0.005(4)
N1_2 0.056(6) 0.040(6) 0.050(10) -0.010(7) 0.008(8) 0.011(5)
C1_2 0.049(8) 0.032(6) 0.069(10) -0.005(7) 0.017(8) 0.018(6)
C2_2 0.042(7) 0.033(5) 0.078(9) -0.003(6) 0.018(7) 0.020(5)
C3_2 0.046(6) 0.035(4) 0.096(8) 0.004(6) 0.013(7) 0.016(4)
C4_2 0.055(5) 0.049(5) 0.132(8) -0.012(7) -0.003(6) -0.007(4)
C5_2 0.067(7) 0.075(8) 0.135(10) -0.011(9) -0.010(7) -0.021(7)
C6_2 0.097(9) 0.071(7) 0.118(8) -0.021(7) 0.007(7) 0.004(6)
C7_2 0.059(6) 0.048(5) 0.128(8) -0.027(5) 0.006(5) 0.012(5)
S1 0.0387(5) 0.0373(5) 0.0919(8) 0.0013(5) 0.0111(5) 0.0026(4)
S2 0.0469(5) 0.0425(5) 0.0921(8) 0.0017(5) 0.0179(5) 0.0029(4)
S3 0.0576(6) 0.0779(7) 0.0562(6) -0.0082(5) 0.0004(5) 0.0029(5)
S4 0.0613(7) 0.0754(7) 0.0661(7) -0.0025(6) 0.0148(5) 0.0087(6)
C11 0.076(3) 0.106(4) 0.076(3) -0.008(3) 0.020(3) -0.007(3)
C12 0.060(3) 0.091(4) 0.089(4) -0.010(3) 0.002(3) -0.002(3)
C9 0.065(3) 0.066(3) 0.099(4) 0.002(3) 0.014(3) 0.011(3)
C10 0.090(4) 0.070(3) 0.096(4) 0.002(3) 0.020(3) 0.003(3)
N3 0.056(2) 0.089(3) 0.0492(19) -0.0102(17) 0.0080(15) -0.0026(18)
N4 0.0519(18) 0.0361(16) 0.103(3) -0.0011(16) 0.0269(18) 0.0000(14)
O1 0.095(3) 0.098(3) 0.147(3) -0.038(2) 0.048(2) 0.015(2)
O2 0.078(2) 0.109(3) 0.091(2) 0.010(2) -0.0163(18) 0.008(2)
O3 0.075(2) 0.144(3) 0.072(2) 0.034(2) 0.0065(16) 0.025(2)
O4 0.0706(19) 0.108(3) 0.075(2) -0.0373(18) 0.0050(16) 0.0096(18)
O5 0.0443(16) 0.085(2) 0.126(3) -0.0166(19) 0.0172(16) -0.0039(16)
O6 0.0729(19) 0.0415(15) 0.122(3) 0.0069(15) 0.0351(18) 0.0115(14)
O7 0.0474(15) 0.0490(16) 0.121(2) 0.0054(16) 0.0149(15) 0.0138(13)
O8 0.0503(15) 0.0482(16) 0.106(2) -0.0049(15) 0.0118(15) -0.0089(13)
F1 0.103(3) 0.162(3) 0.176(4) -0.041(3) 0.075(3) -0.039(2)
F2 0.170(4) 0.135(3) 0.160(4) 0.061(3) -0.003(3) -0.042(3)
F3 0.136(3) 0.112(3) 0.153(3) -0.061(2) 0.064(2) -0.051(2)
F4 0.0597(18) 0.145(3) 0.168(3) -0.003(2) -0.0176(19) -0.0061(19)
F5 0.120(3) 0.156(3) 0.117(3) 0.035(2) 0.017(2) -0.046(2)
F6 0.105(2) 0.097(2) 0.150(3) -0.037(2) 0.003(2) -0.005(2)
F7 0.106(3) 0.168(4) 0.123(3) -0.012(2) -0.020(2) 0.003(3)
F8 0.208(4) 0.085(2) 0.122(3) 0.033(2) 0.051(3) 0.014(2)
F9 0.146(3) 0.116(3) 0.112(2) -0.012(2) 0.052(2) 0.028(2)
F10 0.099(2) 0.107(2) 0.113(2) 0.0293(18) 0.0156(17) 0.0478(19)
F11 0.107(2) 0.116(3) 0.109(2) -0.030(2) -0.0009(18) -0.005(2)
F12 0.094(2) 0.116(2) 0.118(2) 0.0139(19) 0.0527(18) 0.0082(18)

loop_
_atom_type_symbol
_atom_type_description
_atom_type_scat_dispersion_real
_atom_type_scat_dispersion_imag
_atom_type_scat_source
C C 0.0033 0.0016 'International Tables Vol C Tables 4.2.6.8 and 6.1.1.4'
H H 0.0000 0.0000 'International Tables Vol C Tables 4.2.6.8 and 6.1.1.4'
N N 0.0061 0.0033 'International Tables Vol C Tables 4.2.6.8 and 6.1.1.4'
O O 0.0106 0.0060 'International Tables Vol C Tables 4.2.6.8 and 6.1.1.4'
S S 0.1246 0.1234 'International Tables Vol C Tables 4.2.6.8 and 6.1.1.4'
F F 0.0171 0.0103 'International Tables Vol C Tables 4.2.6.8 and 6.1.1.4'

loop_
_geom_angle_atom_site_label_1
_geom_angle_atom_site_label_2
_geom_angle_atom_site_label_3
_geom_angle
C8_1 N2_1 C7_1 111.6(18)
C8_1 N2_1 C3_1 113.4(15)
C7_1 N2_1 C3_1 109.9(13)
C8_1 N2_1 C4_1 109.7(14)
C7_1 N2_1 C4_1 104.8(14)
C3_1 N2_1 C4_1 106.8(16)
C2_1 C1_1 N1_1 105.1(19)
C1_1 C2_1 C3_1 106.9(17)
N2_1 C3_1 C2_1 114.8(14)
C5_1 C4_1 N2_1 101.4(11)
C4_1 C5_1 C6_1 110.7(10)
C7_1 C6_1 C5_1 100.8(10)
C6_1 C7_1 N2_1 113.0(14)
C7_2 N2_2 C4_2 108(2)
C7_2 N2_2 C3_2 114(2)
C4_2 N2_2 C3_2 110.7(18)
C7_2 N2_2 C8_2 107.4(17)
C4_2 N2_2 C8_2 105(2)
C3_2 N2_2 C8_2 111(2)
N1_2 C1_2 C2_2 117(2)
C3_2 C2_2 C1_2 113(2)
C2_2 C3_2 N2_2 113.7(19)
C5_2 C4_2 N2_2 101.4(18)
C4_2 C5_2 C6_2 105.3(12)
C7_2 C6_2 C5_2 99.9(13)
N2_2 C7_2 C6_2 100.2(14)
O8 S1 O7 118.17(17)
O8 S1 N4 116.97(17)
O7 S1 N4 107.97(17)
O8 S1 C9 104.2(2)
O7 S1 C9 103.9(2)
N4 S1 C9 103.6(2)
O5 S2 O6 118.8(2)
O5 S2 N4 108.76(18)
O6 S2 N4 115.81(17)
O5 S2 C10 104.2(2)
O6 S2 C10 104.1(2)
N4 S2 C10 103.1(2)
O4 S3 O2 118.8(2)
O4 S3 N3 116.89(18)
O2 S3 N3 107.0(2)
O4 S3 C11 104.6(2)
O2 S3 C11 103.3(2)
N3 S3 C11 104.3(2)
O3 S4 O1 119.4(2)
O3 S4 N3 115.78(18)
O1 S4 N3 107.9(2)
O3 S4 C12 104.9(2)
O1 S4 C12 104.1(2)
N3 S4 C12 102.7(2)
F3 C11 F1 107.3(5)
F3 C11 F2 108.7(5)
F1 C11 F2 106.4(5)
F3 C11 S3 112.7(4)
F1 C11 S3 110.6(4)
F2 C11 S3 110.8(4)
F5 C12 F6 107.2(5)
F5 C12 F4 108.3(4)
F6 C12 F4 108.2(4)
F5 C12 S4 112.2(4)
F6 C12 S4 111.3(4)
F4 C12 S4 109.5(4)
F12 C9 F10 108.8(4)
F12 C9 F11 108.6(4)
F10 C9 F11 107.8(4)
F12 C9 S1 110.2(3)
F10 C9 S1 110.6(3)
F11 C9 S1 110.7(3)
F9 C10 F7 108.9(5)
F9 C10 F8 108.3(5)
F7 C10 F8 108.3(5)
F9 C10 S2 110.2(4)
F7 C10 S2 110.2(4)
F8 C10 S2 110.9(4)
S3 N3 S4 125.4(2)
S1 N4 S2 125.2(2)

loop_
_geom_bond_atom_site_label_1
_geom_bond_atom_site_label_2
_geom_bond_distance
C8_1 N2_1 1.43(2)
N2_1 C7_1 1.48(3)
N2_1 C3_1 1.54(3)
N2_1 C4_1 1.55(3)
N1_1 C1_1 1.55(3)
C1_1 C2_1 1.45(3)
C2_1 C3_1 1.55(2)
C4_1 C5_1 1.523(15)
C5_1 C6_1 1.601(16)
C6_1 C7_1 1.416(17)
C8_2 N2_2 1.61(3)
N2_2 C7_2 1.45(4)
N2_2 C4_2 1.47(3)
N2_2 C3_2 1.50(3)
N1_2 C1_2 1.42(5)
C1_2 C2_2 1.62(4)
C2_2 C3_2 1.43(4)
C4_2 C5_2 1.46(2)
C5_2 C6_2 1.72(2)
C6_2 C7_2 1.51(2)
S1 O8 1.428(3)
S1 O7 1.429(3)
S1 N4 1.566(3)
S1 C9 1.828(5)
S2 O5 1.413(3)
S2 O6 1.426(3)
S2 N4 1.580(3)
S2 C10 1.830(6)
S3 O4 1.417(3)
S3 O2 1.426(3)
S3 N3 1.563(3)
S3 C11 1.817(6)
S4 O3 1.411(3)
S4 O1 1.411(3)
S4 N3 1.583(3)
S4 C12 1.817(5)
C11 F3 1.290(6)
C11 F1 1.308(5)
C11 F2 1.314(6)
C12 F5 1.299(6)
C12 F6 1.321(6)
C12 F4 1.325(5)
C9 F12 1.311(5)
C9 F10 1.317(5)
C9 F11 1.325(5)
C10 F9 1.304(6)
C10 F7 1.306(6)
C10 F8 1.315(6)
